data_7217118
loop_
_publ_author_name
'Ahmad, Musheer'
'Das, Raja'
'Mrozinski, Jerzy'
'Bienko, Alina'
'Poddar, Pankaj'
'Bharadwaj, Parimal K.'

_publ_section_title
;
 Interchain relay of antiferromagnetic ordering in 1D Co(ii) coordination
 polymers via \p--\p interactions
;
_journal_issue 36
_journal_name_full CrystEngComm
_journal_page_first 8523
_journal_paper_doi 10.1039/C4CE01010H
_journal_volume 16
_journal_year 2014
_chemical_formula_moiety 'C22 H16 Co N2 O6'
_chemical_formula_sum 'C22 H16 Co N2 O6'
_chemical_formula_weight 463.30
_chemical_name_systematic
;
 ?
;
_space_group_IT_number 14
_symmetry_cell_setting monoclinic
_symmetry_space_group_name_Hall '-P 2yn'
_symmetry_space_group_name_H-M 'P 1 21/n 1'
_atom_sites_solution_hydrogens geom
_atom_sites_solution_primary direct
_atom_sites_solution_secondary difmap
_audit_creation_method SHELXL-97
_cell_angle_alpha 90.000
_cell_angle_beta 105.695(5)
_cell_angle_gamma 90.000
_cell_formula_units_Z 4
_cell_length_a 10.271(5)
_cell_length_b 18.615(3)
_cell_length_c 10.814(5)
_cell_measurement_reflns_used 999
_cell_measurement_temperature 100(2)
_cell_measurement_theta_max 25.50
_cell_measurement_theta_min 2.19
_cell_volume 1990.5(14)
_computing_cell_refinement 'SAINT 6.45 ( Bruker, 2003)'
_computing_data_collection 'SMART 5.628 (Bruker, 2003)'
_computing_data_reduction 'SAINT 6.45 ( Bruker, 2003)'
_computing_molecular_graphics 'DIAMOND 2.1e'
_computing_structure_refinement 'SHELXL-97 (Sheldrick, 1997)'
_computing_structure_solution SIR-97
_diffrn_ambient_temperature 100(2)
_diffrn_measured_fraction_theta_full 0.999
_diffrn_measured_fraction_theta_max 0.999
_diffrn_measurement_device_type 'BRUKER SMART APEX'
_diffrn_measurement_method /w-scans
_diffrn_radiation_monochromator graphite
_diffrn_radiation_source 'fine-focus sealed tube'
_diffrn_radiation_type MoK\a
_diffrn_radiation_wavelength 0.71073
_diffrn_reflns_av_R_equivalents 0.0535
_diffrn_reflns_av_sigmaI/netI 0.0644
_diffrn_reflns_limit_h_max 12
_diffrn_reflns_limit_h_min -12
_diffrn_reflns_limit_k_max 22
_diffrn_reflns_limit_k_min -16
_diffrn_reflns_limit_l_max 10
_diffrn_reflns_limit_l_min -13
_diffrn_reflns_number 10718
_diffrn_reflns_theta_full 25.50
_diffrn_reflns_theta_max 25.50
_diffrn_reflns_theta_min 2.19
_exptl_absorpt_coefficient_mu 0.906
_exptl_absorpt_correction_T_max 0.8991
_exptl_absorpt_correction_T_min 0.8256
_exptl_absorpt_correction_type empirical
_exptl_absorpt_process_details sadabs
_exptl_crystal_colour red
_exptl_crystal_density_diffrn 1.546
_exptl_crystal_density_method 'not measured'
_exptl_crystal_description Block
_exptl_crystal_F_000 948
_exptl_crystal_size_max 0.22
_exptl_crystal_size_mid 0.16
_exptl_crystal_size_min 0.12
_refine_diff_density_max 1.474
_refine_diff_density_min -0.424
_refine_diff_density_rms 0.106
_refine_ls_extinction_method none
_refine_ls_goodness_of_fit_ref 1.072
_refine_ls_hydrogen_treatment constr
_refine_ls_matrix_type full
_refine_ls_number_parameters 280
_refine_ls_number_reflns 3706
_refine_ls_number_restraints 0
_refine_ls_restrained_S_all 1.072
_refine_ls_R_factor_all 0.0886
_refine_ls_R_factor_gt 0.0603
_refine_ls_shift/su_max 0.000
_refine_ls_shift/su_mean 0.000
_refine_ls_structure_factor_coef Fsqd
_refine_ls_weighting_details 'calc w=1/[\s^2^(Fo^2^)+(0.0918P)^2^+1.6045P] where P=(Fo^2^+2Fc^2^)/3'
_refine_ls_weighting_scheme calc
_refine_ls_wR_factor_gt 0.1542
_refine_ls_wR_factor_ref 0.1825
_reflns_number_gt 2604
_reflns_number_total 3706
_reflns_threshold_expression >2sigma(I)
_cod_data_source_file c4ce01010h2.cif
_cod_data_source_block Complex1
_cod_depositor_comments
;
The following automatic conversions were performed:

'_symmetry_cell_setting' value 'Monoclinic' changed to 'monoclinic'
according to
/usr/data/users/saulius/crontab/automatic-downloads/rss-feeds/RSC/lib/dictionaries/cif_core.dic
dictionary named 'cif_core.dic' version 2.4.2 from 2011-04-26.

Automatic conversion script
Id: cif_fix_values 2281 2013-09-26 08:29:07Z andrius 

 Adding full bibliography for 7217118--7217119.cif.
;
_cod_original_sg_symbol_H-M P21/n
_cod_database_code 7217118

loop_
_symmetry_equiv_pos_as_xyz
'x, y, z'
'-x+1/2, y+1/2, -z+1/2'
'-x, -y, -z'
'x-1/2, -y-1/2, z-1/2'

loop_
_atom_site_label
_atom_site_type_symbol
_atom_site_fract_x
_atom_site_fract_y
_atom_site_fract_z
_atom_site_U_iso_or_equiv
_atom_site_adp_type
_atom_site_occupancy
_atom_site_symmetry_multiplicity
_atom_site_calc_flag
_atom_site_refinement_flags
Co1 Co 0.30006(6) 0.12955(3) -0.12955(5) 0.0303(2) Uani 1 1 d .
O1 O 0.3042(3) 0.10231(18) -0.3121(3) 0.0334(8) Uani 1 1 d .
O2 O 0.3941(3) 0.20576(18) -0.2366(3) 0.0361(8) Uani 1 1 d .
O3 O 0.7168(3) 0.29752(18) -0.5129(3) 0.0351(8) Uani 1 1 d .
O4 O 0.5993(3) 0.31856(19) -0.7105(3) 0.0385(8) Uani 1 1 d .
O5 O 0.2065(3) 0.14334(19) -0.7883(3) 0.0383(8) Uani 1 1 d .
H5 H 0.2212 0.1588 -0.8542 0.057 Uiso 1 1 calc R
N1 N 0.2287(4) 0.0327(2) -0.0728(4) 0.0347(9) Uani 1 1 d .
N2 N 0.4598(4) 0.1068(2) 0.0381(4) 0.0317(9) Uani 1 1 d .
C1 C 0.3603(4) 0.1611(3) -0.3270(4) 0.0290(10) Uani 1 1 d .
C2 C 0.3833(4) 0.1771(3) -0.4548(4) 0.0300(10) Uani 1 1 d .
C3 C 0.4878(4) 0.2230(2) -0.4663(4) 0.0273(10) Uani 1 1 d .
H3 H 0.5488 0.2412 -0.3931 0.033 Uiso 1 1 calc R
C4 C 0.4996(4) 0.2409(2) -0.5861(4) 0.0279(10) Uani 1 1 d .
C5 C 0.6099(5) 0.2875(3) -0.6048(4) 0.0320(11) Uani 1 1 d .
C6 C 0.4041(4) 0.2157(3) -0.6968(4) 0.0299(10) Uani 1 1 d .
H6 H 0.4100 0.2292 -0.7779 0.036 Uiso 1 1 calc R
C7 C 0.3004(5) 0.1701(3) -0.6841(4) 0.0329(11) Uani 1 1 d .
C8 C 0.2917(4) 0.1498(2) -0.5636(4) 0.0294(10) Uani 1 1 d .
H8 H 0.2248 0.1180 -0.5555 0.035 Uiso 1 1 calc R
C9 C 0.1241(5) -0.0073(3) -0.1328(5) 0.0419(13) Uani 1 1 d .
C10 C 0.0813(6) -0.0655(3) -0.0689(6) 0.0527(15) Uani 1 1 d .
H10 H 0.0078 -0.0933 -0.1120 0.063 Uiso 1 1 calc R
C11 C 0.1470(6) -0.0810(3) 0.0548(6) 0.0516(15) Uani 1 1 d .
H11 H 0.1167 -0.1186 0.0964 0.062 Uiso 1 1 calc R
C12 C 0.2589(5) -0.0414(3) 0.1197(5) 0.0440(13) Uani 1 1 d .
C13 C 0.3348(6) -0.0547(3) 0.2501(5) 0.0476(14) Uani 1 1 d .
H13 H 0.3056 -0.0899 0.2975 0.057 Uiso 1 1 calc R
C14 C 0.4472(6) -0.0172(3) 0.3044(5) 0.0460(14) Uani 1 1 d .
H14 H 0.4944 -0.0266 0.3891 0.055 Uiso 1 1 calc R
C15 C 0.4957(5) 0.0371(3) 0.2345(5) 0.0405(12) Uani 1 1 d .
C16 C 0.6172(5) 0.0747(3) 0.2856(5) 0.0430(13) Uani 1 1 d .
H16 H 0.6709 0.0642 0.3676 0.052 Uiso 1 1 calc R
C17 C 0.6552(5) 0.1262(3) 0.2142(5) 0.0433(13) Uani 1 1 d .
H17 H 0.7357 0.1510 0.2474 0.052 Uiso 1 1 calc R
C18 C 0.5743(5) 0.1425(3) 0.0911(5) 0.0376(12) Uani 1 1 d .
C19 C 0.4205(5) 0.0540(3) 0.1086(4) 0.0330(11) Uani 1 1 d .
C20 C 0.3001(5) 0.0146(3) 0.0497(5) 0.0361(11) Uani 1 1 d .
C21 C 0.0510(5) 0.0108(3) -0.2689(5) 0.0510(15) Uani 1 1 d .
H21A H 0.0935 0.0514 -0.2965 0.077 Uiso 1 1 calc R
H21B H -0.0415 0.0222 -0.2742 0.077 Uiso 1 1 calc R
H21C H 0.0543 -0.0296 -0.3232 0.077 Uiso 1 1 calc R
C22 C 0.6162(5) 0.2020(3) 0.0174(5) 0.0470(14) Uani 1 1 d .
H22A H 0.5512 0.2068 -0.0647 0.070 Uiso 1 1 calc R
H22B H 0.7033 0.1913 0.0052 0.070 Uiso 1 1 calc R
H22C H 0.6211 0.2461 0.0644 0.070 Uiso 1 1 calc R
O1W O 0.1476(5) -0.1509(3) 0.4374(5) 0.0904(16) Uani 1 1 d .

loop_
_atom_site_aniso_label
_atom_site_aniso_U_11
_atom_site_aniso_U_22
_atom_site_aniso_U_33
_atom_site_aniso_U_23
_atom_site_aniso_U_13
_atom_site_aniso_U_12
Co1 0.0294(4) 0.0353(4) 0.0286(4) 0.0005(3) 0.0121(3) -0.0018(3)
O1 0.0374(18) 0.0353(19) 0.0305(17) -0.0011(14) 0.0142(14) 0.0003(15)
O2 0.0417(19) 0.041(2) 0.0277(17) -0.0020(15) 0.0123(14) -0.0075(16)
O3 0.0319(18) 0.043(2) 0.0306(17) 0.0006(14) 0.0088(14) -0.0020(15)
O4 0.0397(19) 0.049(2) 0.0281(17) 0.0039(15) 0.0116(14) -0.0055(16)
O5 0.0290(17) 0.054(2) 0.0301(17) -0.0037(15) 0.0057(14) -0.0072(16)
N1 0.030(2) 0.036(2) 0.042(2) -0.0010(19) 0.0170(18) -0.0023(18)
N2 0.032(2) 0.036(2) 0.034(2) 0.0017(17) 0.0193(17) 0.0061(18)
C1 0.022(2) 0.034(3) 0.031(2) 0.000(2) 0.0082(19) 0.003(2)
C2 0.030(2) 0.035(3) 0.026(2) 0.001(2) 0.0087(19) 0.006(2)
C3 0.025(2) 0.034(3) 0.023(2) -0.0023(19) 0.0077(18) 0.0017(19)
C4 0.029(2) 0.027(2) 0.029(2) 0.0018(19) 0.0095(18) 0.0027(19)
C5 0.035(3) 0.034(3) 0.028(2) -0.002(2) 0.011(2) 0.006(2)
C6 0.030(2) 0.036(3) 0.024(2) 0.0005(19) 0.0077(19) 0.006(2)
C7 0.029(2) 0.040(3) 0.027(2) 0.000(2) 0.0012(19) 0.006(2)
C8 0.025(2) 0.032(3) 0.034(2) 0.002(2) 0.0113(19) 0.0052(19)
C9 0.032(3) 0.049(3) 0.051(3) -0.005(3) 0.021(2) -0.005(2)
C10 0.038(3) 0.047(3) 0.082(4) -0.009(3) 0.031(3) -0.009(3)
C11 0.052(3) 0.042(3) 0.069(4) 0.012(3) 0.030(3) -0.001(3)
C12 0.040(3) 0.040(3) 0.061(3) 0.004(3) 0.029(3) 0.006(2)
C13 0.059(4) 0.040(3) 0.056(3) 0.023(3) 0.036(3) 0.015(3)
C14 0.051(3) 0.051(3) 0.041(3) 0.013(3) 0.021(3) 0.021(3)
C15 0.045(3) 0.044(3) 0.039(3) 0.007(2) 0.022(2) 0.021(2)
C16 0.037(3) 0.054(4) 0.035(3) -0.002(3) 0.006(2) 0.013(3)
C17 0.035(3) 0.054(4) 0.040(3) -0.003(3) 0.009(2) 0.007(2)
C18 0.033(3) 0.043(3) 0.037(3) -0.004(2) 0.010(2) 0.002(2)
C19 0.035(3) 0.035(3) 0.037(2) 0.003(2) 0.021(2) 0.008(2)
C20 0.036(3) 0.035(3) 0.045(3) 0.003(2) 0.024(2) 0.008(2)
C21 0.037(3) 0.057(4) 0.061(4) -0.014(3) 0.016(3) -0.013(3)
C22 0.041(3) 0.046(3) 0.053(3) 0.002(3) 0.010(2) -0.011(3)
O1W 0.088(4) 0.089(4) 0.085(4) 0.013(3) 0.009(3) -0.006(3)

loop_
_atom_type_symbol
_atom_type_description
_atom_type_scat_dispersion_real
_atom_type_scat_dispersion_imag
_atom_type_scat_source
C C 0.0033 0.0016 'International Tables Vol C Tables 4.2.6.8 and 6.1.1.4'
H H 0.0000 0.0000 'International Tables Vol C Tables 4.2.6.8 and 6.1.1.4'
N N 0.0061 0.0033 'International Tables Vol C Tables 4.2.6.8 and 6.1.1.4'
O O 0.0106 0.0060 'International Tables Vol C Tables 4.2.6.8 and 6.1.1.4'
Co Co 0.3494 0.9721 'International Tables Vol C Tables 4.2.6.8 and 6.1.1.4'

loop_
_geom_angle_atom_site_label_1
_geom_angle_atom_site_label_2
_geom_angle_atom_site_label_3
_geom_angle
_geom_angle_site_symmetry_1
_geom_angle_site_symmetry_3
O1 Co1 N1 99.74(14) . .
O1 Co1 N2 123.91(14) . .
N1 Co1 N2 80.23(16) . .
O1 Co1 O3 145.63(13) . 4_566
N1 Co1 O3 98.20(14) . 4_566
N2 Co1 O3 87.91(13) . 4_566
O1 Co1 O2 61.88(12) . .
N1 Co1 O2 160.12(14) . .
N2 Co1 O2 103.16(14) . .
O3 Co1 O2 101.48(13) 4_566 .
O1 Co1 O4 89.26(12) . 4_566
N1 Co1 O4 97.33(14) . 4_566
N2 Co1 O4 146.77(13) . 4_566
O3 Co1 O4 59.45(11) 4_566 4_566
O2 Co1 O4 90.30(13) . 4_566
O1 Co1 C1 31.12(14) . .
N1 Co1 C1 130.64(16) . .
N2 Co1 C1 118.09(14) . .
O3 Co1 C1 125.91(14) 4_566 .
O2 Co1 C1 30.78(13) . .
O4 Co1 C1 88.79(13) 4_566 .
C1 O1 Co1 92.1(3) . .
C1 O2 Co1 85.1(3) . .
C5 O3 Co1 91.7(3) . 4_665
C5 O4 Co1 89.9(3) . 4_665
C9 N1 C20 119.1(4) . .
C9 N1 Co1 129.9(4) . .
C20 N1 Co1 110.9(3) . .
C18 N2 C19 118.4(4) . .
C18 N2 Co1 130.6(3) . .
C19 N2 Co1 109.9(3) . .
O2 C1 O1 120.7(4) . .
O2 C1 C2 120.5(4) . .
O1 C1 C2 118.7(4) . .
O2 C1 Co1 64.1(2) . .
O1 C1 Co1 56.7(2) . .
C2 C1 Co1 174.0(3) . .
C8 C2 C3 120.4(4) . .
C8 C2 C1 118.1(4) . .
C3 C2 C1 121.2(4) . .
C4 C3 C2 119.7(4) . .
C3 C4 C6 120.1(4) . .
C3 C4 C5 122.4(4) . .
C6 C4 C5 117.5(4) . .
O4 C5 O3 118.9(4) . .
O4 C5 C4 120.7(4) . .
O3 C5 C4 120.4(4) . .
C7 C6 C4 119.6(4) . .
O5 C7 C8 117.8(4) . .
O5 C7 C6 121.9(4) . .
C8 C7 C6 120.3(4) . .
C7 C8 C2 119.8(4) . .
N1 C9 C10 120.6(5) . .
N1 C9 C21 118.6(5) . .
C10 C9 C21 120.8(5) . .
C11 C10 C9 120.4(5) . .
C10 C11 C12 120.6(5) . .
C11 C12 C20 116.6(5) . .
C11 C12 C13 124.1(5) . .
C20 C12 C13 119.3(5) . .
C14 C13 C12 120.9(5) . .
C13 C14 C15 121.2(5) . .
C16 C15 C19 117.7(5) . .
C16 C15 C14 122.9(5) . .
C19 C15 C14 119.4(5) . .
C17 C16 C15 119.4(5) . .
C16 C17 C18 120.5(5) . .
N2 C18 C17 121.8(5) . .
N2 C18 C22 119.1(4) . .
C17 C18 C22 119.1(5) . .
N2 C19 C15 122.1(5) . .
N2 C19 C20 118.0(4) . .
C15 C19 C20 119.9(5) . .
N1 C20 C12 122.5(5) . .
N1 C20 C19 118.4(4) . .
C12 C20 C19 119.1(5) . .

loop_
_geom_bond_atom_site_label_1
_geom_bond_atom_site_label_2
_geom_bond_distance
_geom_bond_site_symmetry_2
Co1 O1 2.050(3) .
Co1 N1 2.099(4) .
Co1 N2 2.133(4) .
Co1 O3 2.180(3) 4_566
Co1 O2 2.212(3) .
Co1 O4 2.230(3) 4_566
Co1 C1 2.450(5) .
O1 C1 1.267(6) .
O2 C1 1.259(5) .
O3 C5 1.280(5) .
O3 Co1 2.180(3) 4_665
O4 C5 1.259(5) .
O4 Co1 2.230(3) 4_665
O5 C7 1.364(5) .
N1 C9 1.324(6) .
N1 C20 1.372(6) .
N2 C18 1.337(6) .
N2 C19 1.370(6) .
C1 C2 1.493(6) .
C2 C8 1.388(6) .
C2 C3 1.404(6) .
C3 C4 1.375(6) .
C4 C6 1.407(6) .
C4 C5 1.484(7) .
C6 C7 1.396(7) .
C7 C8 1.383(6) .
C9 C10 1.418(8) .
C9 C21 1.498(7) .
C10 C11 1.355(8) .
C11 C12 1.386(8) .
C12 C20 1.418(7) .
C12 C13 1.436(8) .
C13 C14 1.341(8) .
C14 C15 1.429(8) .
C15 C16 1.407(8) .
C15 C19 1.407(7) .
C16 C17 1.353(8) .
C17 C18 1.399(7) .
C18 C22 1.494(7) .
C19 C20 1.431(7) .

loop_
_geom_torsion_atom_site_label_1
_geom_torsion_atom_site_label_2
_geom_torsion_atom_site_label_3
_geom_torsion_atom_site_label_4
_geom_torsion
_geom_torsion_site_symmetry_1
N1 Co1 O1 C1 -173.8(3) .
N2 Co1 O1 C1 -89.1(3) .
O3 Co1 O1 C1 65.7(3) 4_566
O2 Co1 O1 C1 -1.9(2) .
O4 Co1 O1 C1 88.9(3) 4_566
O1 Co1 O2 C1 1.9(2) .
N1 Co1 O2 C1 25.8(5) .
N2 Co1 O2 C1 123.5(3) .
O3 Co1 O2 C1 -145.9(3) 4_566
O4 Co1 O2 C1 -87.1(3) 4_566
O1 Co1 N1 C9 -49.2(4) .
N2 Co1 N1 C9 -172.2(4) .
O3 Co1 N1 C9 101.4(4) 4_566
O2 Co1 N1 C9 -70.5(6) .
O4 Co1 N1 C9 41.3(4) 4_566
C1 Co1 N1 C9 -53.4(5) .
O1 Co1 N1 C20 136.1(3) .
N2 Co1 N1 C20 13.1(3) .
O3 Co1 N1 C20 -73.3(3) 4_566
O2 Co1 N1 C20 114.8(4) .
O4 Co1 N1 C20 -133.4(3) 4_566
C1 Co1 N1 C20 131.9(3) .
O1 Co1 N2 C18 83.4(4) .
N1 Co1 N2 C18 178.6(4) .
O3 Co1 N2 C18 -82.7(4) 4_566
O2 Co1 N2 C18 18.6(4) .
O4 Co1 N2 C18 -92.9(5) 4_566
C1 Co1 N2 C18 47.5(5) .
O1 Co1 N2 C19 -109.0(3) .
N1 Co1 N2 C19 -13.8(3) .
O3 Co1 N2 C19 84.9(3) 4_566
O2 Co1 N2 C19 -173.8(3) .
O4 Co1 N2 C19 74.7(4) 4_566
C1 Co1 N2 C19 -144.9(3) .
Co1 O2 C1 O1 -3.1(4) .
Co1 O2 C1 C2 175.7(4) .
Co1 O1 C1 O2 3.4(4) .
Co1 O1 C1 C2 -175.5(3) .
O1 Co1 C1 O2 -176.8(4) .
N1 Co1 C1 O2 -168.7(2) .
N2 Co1 C1 O2 -66.9(3) .
O3 Co1 C1 O2 42.6(3) 4_566
O4 Co1 C1 O2 92.6(3) 4_566
N1 Co1 C1 O1 8.0(3) .
N2 Co1 C1 O1 109.8(3) .
O3 Co1 C1 O1 -140.6(2) 4_566
O2 Co1 C1 O1 176.8(4) .
O4 Co1 C1 O1 -90.6(3) 4_566
O1 Co1 C1 C2 41(3) .
N1 Co1 C1 C2 49(3) .
N2 Co1 C1 C2 151(3) .
O3 Co1 C1 C2 -99(3) 4_566
O2 Co1 C1 C2 -142(3) .
O4 Co1 C1 C2 -49(3) 4_566
O2 C1 C2 C8 -147.6(4) .
O1 C1 C2 C8 31.2(6) .
Co1 C1 C2 C8 -8(4) .
O2 C1 C2 C3 27.3(6) .
O1 C1 C2 C3 -153.8(4) .
Co1 C1 C2 C3 167(3) .
C8 C2 C3 C4 -0.1(7) .
C1 C2 C3 C4 -175.0(4) .
C2 C3 C4 C6 2.6(7) .
C2 C3 C4 C5 -178.3(4) .
Co1 O4 C5 O3 -0.9(4) 4_665
Co1 O4 C5 C4 178.1(4) 4_665
Co1 O3 C5 O4 1.0(4) 4_665
Co1 O3 C5 C4 -178.0(4) 4_665
C3 C4 C5 O4 -160.7(4) .
C6 C4 C5 O4 18.4(6) .
C3 C4 C5 O3 18.2(7) .
C6 C4 C5 O3 -162.6(4) .
C3 C4 C6 C7 -2.5(7) .
C5 C4 C6 C7 178.3(4) .
C4 C6 C7 O5 -179.0(4) .
C4 C6 C7 C8 -0.1(7) .
O5 C7 C8 C2 -178.5(4) .
C6 C7 C8 C2 2.6(7) .
C3 C2 C8 C7 -2.5(7) .
C1 C2 C8 C7 172.6(4) .
C20 N1 C9 C10 3.8(7) .
Co1 N1 C9 C10 -170.5(4) .
C20 N1 C9 C21 -177.0(4) .
Co1 N1 C9 C21 8.7(7) .
N1 C9 C10 C11 0.0(8) .
C21 C9 C10 C11 -179.2(5) .
C9 C10 C11 C12 -1.6(9) .
C10 C11 C12 C20 -0.6(8) .
C10 C11 C12 C13 -179.4(5) .
C11 C12 C13 C14 175.7(5) .
C20 C12 C13 C14 -3.0(8) .
C12 C13 C14 C15 -0.3(8) .
C13 C14 C15 C16 -176.2(5) .
C13 C14 C15 C19 3.3(8) .
C19 C15 C16 C17 1.6(7) .
C14 C15 C16 C17 -178.8(5) .
C15 C16 C17 C18 0.4(8) .
C19 N2 C18 C17 1.4(7) .
Co1 N2 C18 C17 168.1(4) .
C19 N2 C18 C22 -177.9(4) .
Co1 N2 C18 C22 -11.1(7) .
C16 C17 C18 N2 -2.0(8) .
C16 C17 C18 C22 177.2(5) .
C18 N2 C19 C15 0.8(7) .
Co1 N2 C19 C15 -168.5(4) .
C18 N2 C19 C20 -178.1(4) .
Co1 N2 C19 C20 12.6(5) .
C16 C15 C19 N2 -2.3(7) .
C14 C15 C19 N2 178.1(4) .
C16 C15 C19 C20 176.6(4) .
C14 C15 C19 C20 -3.0(7) .
C9 N1 C20 C12 -6.2(7) .
Co1 N1 C20 C12 169.1(4) .
C9 N1 C20 C19 173.9(4) .
Co1 N1 C20 C19 -10.7(5) .
C11 C12 C20 N1 4.6(7) .
C13 C12 C20 N1 -176.6(4) .
C11 C12 C20 C19 -175.6(5) .
C13 C12 C20 C19 3.2(7) .
N2 C19 C20 N1 -1.5(6) .
C15 C19 C20 N1 179.6(4) .
N2 C19 C20 C12 178.7(4) .
C15 C19 C20 C12 -0.3(7) .
